data_4082430
loop_
_publ_author_name
'Li, Ying-Zhou'
'Ganguly, Rakesh'
'Leong, Weng Kee'

_publ_section_title
;
 Oxidative Addition across Sb--H and Sb--Sb Bonds by an Osmium Carbonyl
 Cluster: Trapping the Intermediate
;
_journal_issue 3
_journal_name_full Organometallics
_journal_page_first 823
_journal_paper_doi 10.1021/om401206d
_journal_volume 33
_journal_year 2014
_chemical_formula_moiety 'C23 H11 O11 Os3 Sb'
_chemical_formula_sum 'C23 H11 O11 Os3 Sb'
_chemical_formula_weight 1155.67
_chemical_name_systematic
; 
 ? 
;
_space_group_IT_number 14
_symmetry_cell_setting monoclinic
_symmetry_space_group_name_Hall '-P 2yn'
_symmetry_space_group_name_H-M 'P 1 21/n 1'
_atom_sites_solution_hydrogens geom
_atom_sites_solution_primary direct
_atom_sites_solution_secondary difmap
_audit_creation_method SHELXL-97
_cell_angle_alpha 90.00
_cell_angle_beta 97.159(4)
_cell_angle_gamma 90.00
_cell_formula_units_Z 4
_cell_length_a 9.7693(9)
_cell_length_b 16.0970(14)
_cell_length_c 17.6044(13)
_cell_measurement_reflns_used 9912
_cell_measurement_temperature 103(2)
_cell_measurement_theta_max 39.55
_cell_measurement_theta_min 2.80
_cell_volume 2746.8(4)
_computing_cell_refinement 'Bruker SAINT'
_computing_data_collection 'Bruker APEX2'
_computing_data_reduction 'Bruker SAINT'
_computing_molecular_graphics 'Bruker SHELXTL'
_computing_publication_material 'Bruker SHELXTL'
_computing_structure_refinement 'SHELXL-97 (Sheldrick, 1997)'
_computing_structure_solution 'SHELXS-97 (Sheldrick, 1990)'
_diffrn_ambient_temperature 103(2)
_diffrn_measured_fraction_theta_full 0.999
_diffrn_measured_fraction_theta_max 0.999
_diffrn_measurement_device_type 'Bruker APEX-II CCD'
_diffrn_measurement_method '\f and \w scans'
_diffrn_radiation_monochromator graphite
_diffrn_radiation_source 'fine-focus sealed tube'
_diffrn_radiation_type MoK\a
_diffrn_radiation_wavelength 0.71073
_diffrn_reflns_av_R_equivalents 0.0593
_diffrn_reflns_av_sigmaI/netI 0.0416
_diffrn_reflns_limit_h_max 13
_diffrn_reflns_limit_h_min -13
_diffrn_reflns_limit_k_max 22
_diffrn_reflns_limit_k_min 0
_diffrn_reflns_limit_l_max 25
_diffrn_reflns_limit_l_min 0
_diffrn_reflns_number 54488
_diffrn_reflns_theta_full 30.51
_diffrn_reflns_theta_max 30.51
_diffrn_reflns_theta_min 2.27
_exptl_absorpt_coefficient_mu 14.861
_exptl_absorpt_correction_T_max 0.1385
_exptl_absorpt_correction_T_min 0.1032
_exptl_absorpt_correction_type multi-scan
_exptl_absorpt_process_details SADABS
_exptl_crystal_colour yellow
_exptl_crystal_density_diffrn 2.795
_exptl_crystal_density_method 'not measured'
_exptl_crystal_description block
_exptl_crystal_F_000 2064
_exptl_crystal_size_max 0.28
_exptl_crystal_size_mid 0.24
_exptl_crystal_size_min 0.22
_refine_diff_density_max 1.913
_refine_diff_density_min -2.835
_refine_diff_density_rms 0.388
_refine_ls_extinction_method none
_refine_ls_goodness_of_fit_ref 1.216
_refine_ls_hydrogen_treatment constr
_refine_ls_matrix_type full
_refine_ls_number_parameters 344
_refine_ls_number_reflns 8353
_refine_ls_number_restraints 138
_refine_ls_restrained_S_all 1.213
_refine_ls_R_factor_all 0.0371
_refine_ls_R_factor_gt 0.0315
_refine_ls_shift/su_max 0.002
_refine_ls_shift/su_mean 0.000
_refine_ls_structure_factor_coef Fsqd
_refine_ls_weighting_details 'calc w=1/[\s^2^(Fo^2^)+(0.0366P)^2^+20.0515P] where P=(Fo^2^+2Fc^2^)/3'
_refine_ls_weighting_scheme calc
_refine_ls_wR_factor_gt 0.0817
_refine_ls_wR_factor_ref 0.0931
_reflns_number_gt 7553
_reflns_number_total 8353
_reflns_threshold_expression >2sigma(I)
_cod_data_source_file om401206d_si_001.cif
_cod_data_source_block lwk138r
_cod_depositor_comments
;
The following automatic conversions were performed:

'_symmetry_cell_setting' value 'Monoclinic' changed to 'monoclinic'
according to
/usr/data/users/saulius/automatic-downloads/current/ACS/lib/dictionaries/cif_core.dic
dictionary named 'cif_core.dic' version 2.4.2 from 2011-04-26.

Automatic conversion script
Id: cif_fix_values 2281 2013-09-26 08:29:07Z andrius 
;
_cod_original_sg_symbol_H-M P2(1)/n
_cod_database_code 4082430

loop_
_symmetry_equiv_pos_as_xyz
'x, y, z'
'-x+1/2, y+1/2, -z+1/2'
'-x, -y, -z'
'x-1/2, -y-1/2, z-1/2'

loop_
_atom_site_label
_atom_site_type_symbol
_atom_site_fract_x
_atom_site_fract_y
_atom_site_fract_z
_atom_site_U_iso_or_equiv
_atom_site_adp_type
_atom_site_occupancy
_atom_site_symmetry_multiplicity
_atom_site_calc_flag
_atom_site_refinement_flags
Os1 Os 0.96913(2) 0.642564(15) 0.140505(13) 0.00583(6) Uani 1 1 d .
Os2 Os 0.80072(2) 0.727720(14) 0.248583(12) 0.00478(6) Uani 1 1 d .
Os3 Os 0.56229(2) 0.740194(16) 0.128191(13) 0.00683(6) Uani 1 1 d .
H3 H 0.5737 0.6369 0.1228 0.030 Uiso 1 1 d R
Sb4 Sb 0.76898(4) 0.71931(3) 0.04753(2) 0.00525(8) Uani 1 1 d .
O11 O 1.1455(5) 0.8029(3) 0.1495(3) 0.0175(10) Uani 1 1 d .
O12 O 1.1203(6) 0.5704(4) 0.0131(3) 0.0251(12) Uani 1 1 d .
O13 O 0.7641(5) 0.4950(3) 0.1285(3) 0.0194(11) Uani 1 1 d .
O14 O 1.1382(6) 0.5604(4) 0.2799(3) 0.0222(12) Uani 1 1 d .
O21 O 0.8934(6) 0.8939(3) 0.1837(3) 0.0198(11) Uani 1 1 d .
O22 O 1.0384(6) 0.7070(4) 0.3781(3) 0.0235(12) Uani 1 1 d .
O23 O 0.6662(6) 0.5577(3) 0.2721(3) 0.0203(11) Uani 1 1 d .
O24 O 0.6156(6) 0.8195(3) 0.3481(3) 0.0179(10) Uani 1 1 d .
O31 O 0.5642(7) 0.9311(4) 0.1456(4) 0.0356(16) Uani 1 1 d .
O32 O 0.3337(6) 0.7348(5) -0.0060(4) 0.0336(16) Uani 1 1 d .
O34 O 0.3707(6) 0.6961(4) 0.2474(3) 0.0241(12) Uani 1 1 d .
C11 C 1.0806(7) 0.7449(4) 0.1477(4) 0.0122(12) Uani 1 1 d U
C12 C 1.0631(7) 0.5970(4) 0.0596(4) 0.0133(12) Uani 1 1 d U
C13 C 0.8380(7) 0.5498(4) 0.1338(4) 0.0119(12) Uani 1 1 d U
C14 C 1.0782(7) 0.5916(4) 0.2286(4) 0.0130(12) Uani 1 1 d U
C21 C 0.8611(7) 0.8333(4) 0.2075(4) 0.0107(11) Uani 1 1 d U
C22 C 0.9543(7) 0.7150(4) 0.3288(4) 0.0131(12) Uani 1 1 d U
C23 C 0.7164(7) 0.6197(4) 0.2631(4) 0.0098(11) Uani 1 1 d U
C24 C 0.6831(7) 0.7850(4) 0.3111(4) 0.0106(12) Uani 1 1 d U
C31 C 0.5658(8) 0.8609(5) 0.1401(4) 0.0167(14) Uani 1 1 d U
C32 C 0.4203(8) 0.7357(5) 0.0434(4) 0.0163(13) Uani 1 1 d U
C34 C 0.4411(7) 0.7149(4) 0.2039(4) 0.0136(12) Uani 1 1 d U
C41 C 0.8518(7) 0.8240(4) -0.0048(4) 0.0094(11) Uani 1 1 d U
C42 C 0.9848(8) 0.8204(5) -0.0280(4) 0.0175(14) Uani 1 1 d U
H42 H 1.0410 0.7728 -0.0164 0.021 Uiso 1 1 calc R
C43 C 1.0331(9) 0.8861(5) -0.0676(5) 0.0239(16) Uani 1 1 d U
H43 H 1.1227 0.8834 -0.0830 0.029 Uiso 1 1 calc R
C44 C 0.9526(9) 0.9558(6) -0.0849(5) 0.0250(16) Uani 1 1 d U
H44 H 0.9866 1.0007 -0.1122 0.030 Uiso 1 1 calc R
C45 C 0.8236(9) 0.9596(5) -0.0624(5) 0.0228(15) Uani 1 1 d U
H45 H 0.7683 1.0076 -0.0743 0.027 Uiso 1 1 calc R
C46 C 0.7710(8) 0.8932(5) -0.0216(4) 0.0158(13) Uani 1 1 d U
H46 H 0.6813 0.8964 -0.0062 0.019 Uiso 1 1 calc R
C51 C 0.7192(7) 0.6421(4) -0.0513(4) 0.0101(11) Uani 1 1 d U
C52 C 0.6113(7) 0.5852(4) -0.0543(4) 0.0136(12) Uani 1 1 d U
H52 H 0.5592 0.5806 -0.0124 0.016 Uiso 1 1 calc R
C53 C 0.5793(8) 0.5346(5) -0.1192(4) 0.0167(13) Uani 1 1 d U
H53 H 0.5069 0.4949 -0.1209 0.020 Uiso 1 1 calc R
C54 C 0.6536(7) 0.5428(5) -0.1803(4) 0.0154(13) Uani 1 1 d U
H54 H 0.6309 0.5094 -0.2245 0.018 Uiso 1 1 calc R
C55 C 0.7601(8) 0.5987(5) -0.1782(4) 0.0154(13) Uani 1 1 d U
H55 H 0.8113 0.6034 -0.2204 0.018 Uiso 1 1 calc R
C56 C 0.7929(7) 0.6489(4) -0.1132(4) 0.0133(12) Uani 1 1 d U
H56 H 0.8663 0.6878 -0.1117 0.016 Uiso 1 1 calc R

loop_
_atom_site_aniso_label
_atom_site_aniso_U_11
_atom_site_aniso_U_22
_atom_site_aniso_U_33
_atom_site_aniso_U_23
_atom_site_aniso_U_13
_atom_site_aniso_U_12
Os1 0.00241(10) 0.00869(11) 0.00629(10) -0.00142(7) 0.00012(7) 0.00084(8)
Os2 0.00356(10) 0.00521(11) 0.00552(10) -0.00132(7) 0.00033(7) -0.00075(7)
Os3 0.00169(10) 0.01040(12) 0.00833(11) 0.00050(8) 0.00034(8) 0.00026(8)
Sb4 0.00244(17) 0.00741(18) 0.00573(16) 0.00032(13) -0.00011(12) -0.00178(13)
O11 0.010(2) 0.016(3) 0.026(3) -0.006(2) 0.0007(19) -0.0066(19)
O12 0.022(3) 0.031(3) 0.025(3) -0.009(2) 0.012(2) -0.001(2)
O13 0.013(2) 0.015(3) 0.030(3) -0.007(2) 0.005(2) -0.002(2)
O14 0.023(3) 0.029(3) 0.014(2) 0.001(2) -0.003(2) 0.010(2)
O21 0.024(3) 0.010(2) 0.027(3) 0.000(2) 0.009(2) 0.000(2)
O22 0.022(3) 0.026(3) 0.019(3) -0.006(2) -0.009(2) 0.004(2)
O23 0.033(3) 0.013(2) 0.017(2) -0.0004(19) 0.010(2) -0.006(2)
O24 0.016(2) 0.019(3) 0.020(2) -0.004(2) 0.0066(19) 0.000(2)
O31 0.034(4) 0.014(3) 0.059(4) -0.001(3) 0.004(3) 0.009(3)
O32 0.013(3) 0.064(5) 0.021(3) 0.005(3) -0.008(2) 0.001(3)
O34 0.011(2) 0.044(4) 0.019(3) 0.005(2) 0.007(2) 0.001(2)
C11 0.0115(19) 0.0136(19) 0.0115(18) -0.0028(15) 0.0020(15) 0.0009(15)
C12 0.0126(19) 0.0142(19) 0.0136(18) -0.0015(15) 0.0030(15) 0.0008(16)
C13 0.0119(19) 0.0117(19) 0.0123(18) -0.0004(15) 0.0022(15) 0.0024(15)
C14 0.0122(19) 0.0129(19) 0.0134(18) -0.0010(15) -0.0001(15) 0.0011(16)
C21 0.0105(18) 0.0110(19) 0.0108(17) -0.0022(15) 0.0018(15) -0.0015(15)
C22 0.0128(19) 0.0137(19) 0.0130(18) -0.0007(15) 0.0019(15) 0.0004(16)
C23 0.0110(18) 0.0095(18) 0.0093(17) 0.0014(15) 0.0031(15) 0.0000(15)
C24 0.0104(18) 0.0102(18) 0.0111(18) -0.0017(15) 0.0008(15) -0.0005(15)
C31 0.016(2) 0.016(2) 0.018(2) -0.0001(16) 0.0019(16) 0.0013(16)
C32 0.015(2) 0.018(2) 0.0159(19) 0.0005(16) 0.0027(16) -0.0011(16)
C34 0.0115(19) 0.0146(19) 0.0143(19) -0.0002(16) 0.0004(15) 0.0002(16)
C41 0.0101(18) 0.0085(18) 0.0093(17) 0.0001(15) 0.0000(14) -0.0039(15)
C42 0.017(2) 0.019(2) 0.0172(19) -0.0014(16) 0.0036(16) -0.0038(16)
C43 0.024(2) 0.026(2) 0.022(2) 0.0007(17) 0.0042(17) -0.0064(17)
C44 0.028(2) 0.024(2) 0.022(2) 0.0005(17) 0.0013(17) -0.0076(17)
C45 0.027(2) 0.020(2) 0.020(2) 0.0026(17) -0.0010(17) -0.0031(17)
C46 0.017(2) 0.015(2) 0.0147(19) 0.0024(16) -0.0008(16) -0.0007(16)
C51 0.0091(18) 0.0111(18) 0.0097(17) 0.0002(15) -0.0006(15) -0.0002(15)
C52 0.0136(19) 0.0143(19) 0.0133(18) -0.0007(15) 0.0033(15) -0.0018(16)
C53 0.015(2) 0.017(2) 0.0175(19) -0.0024(16) 0.0006(16) -0.0029(16)
C54 0.0141(19) 0.017(2) 0.0144(19) -0.0033(16) -0.0007(15) 0.0007(16)
C55 0.016(2) 0.016(2) 0.0142(19) -0.0022(16) 0.0023(16) -0.0006(16)
C56 0.0132(19) 0.0141(19) 0.0131(18) -0.0024(15) 0.0029(15) -0.0011(16)

loop_
_atom_type_symbol
_atom_type_description
_atom_type_scat_dispersion_real
_atom_type_scat_dispersion_imag
_atom_type_scat_source
C C 0.0033 0.0016 'International Tables Vol C Tables 4.2.6.8 and 6.1.1.4'
H H 0.0000 0.0000 'International Tables Vol C Tables 4.2.6.8 and 6.1.1.4'
O O 0.0106 0.0060 'International Tables Vol C Tables 4.2.6.8 and 6.1.1.4'
Sb Sb -0.5866 1.5461 'International Tables Vol C Tables 4.2.6.8 and 6.1.1.4'
Os Os -1.2165 7.6030 'International Tables Vol C Tables 4.2.6.8 and 6.1.1.4'

loop_
_geom_angle_atom_site_label_1
_geom_angle_atom_site_label_2
_geom_angle_atom_site_label_3
_geom_angle
C12 Os1 C14 99.5(3)
C12 Os1 C13 91.9(3)
C14 Os1 C13 90.9(3)
C12 Os1 C11 93.2(3)
C14 Os1 C11 93.3(3)
C13 Os1 C11 172.8(3)
C12 Os1 Sb4 95.8(2)
C14 Os1 Sb4 164.0(2)
C13 Os1 Sb4 83.86(19)
C11 Os1 Sb4 90.5(2)
C12 Os1 Os2 171.9(2)
C14 Os1 Os2 88.6(2)
C13 Os1 Os2 88.87(19)
C11 Os1 Os2 85.4(2)
Sb4 Os1 Os2 76.189(12)
C24 Os2 C22 95.6(3)
C24 Os2 C23 93.5(3)
C22 Os2 C23 96.4(3)
C24 Os2 C21 91.4(3)
C22 Os2 C21 96.8(3)
C23 Os2 C21 165.4(3)
C24 Os2 Os3 84.5(2)
C22 Os2 Os3 177.6(2)
C23 Os2 Os3 81.21(19)
C21 Os2 Os3 85.59(19)
C24 Os2 Os1 175.6(2)
C22 Os2 Os1 88.7(2)
C23 Os2 Os1 87.11(19)
C21 Os2 Os1 87.03(19)
Os3 Os2 Os1 91.247(11)
C32 Os3 C34 94.8(3)
C32 Os3 C31 97.0(3)
C34 Os3 C31 98.0(3)
C32 Os3 Sb4 96.0(2)
C34 Os3 Sb4 157.3(2)
C31 Os3 Sb4 100.4(2)
C32 Os3 Os2 171.9(2)
C34 Os3 Os2 89.3(2)
C31 Os3 Os2 89.4(2)
Sb4 Os3 Os2 77.819(13)
C41 Sb4 C51 99.7(2)
C41 Sb4 Os3 119.41(18)
C51 Sb4 Os3 113.60(18)
C41 Sb4 Os1 109.90(17)
C51 Sb4 Os1 107.55(17)
Os3 Sb4 Os1 106.196(16)
O11 C11 Os1 177.7(6)
O12 C12 Os1 178.8(7)
O13 C13 Os1 178.1(6)
O14 C14 Os1 177.9(7)
O21 C21 Os2 178.9(6)
O22 C22 Os2 176.2(6)
O23 C23 Os2 178.9(6)
O24 C24 Os2 178.9(6)
O31 C31 Os3 177.9(7)
O32 C32 Os3 177.9(8)
O34 C34 Os3 176.7(7)
C46 C41 C42 119.7(6)
C46 C41 Sb4 119.7(5)
C42 C41 Sb4 120.4(5)
C43 C42 C41 119.9(7)
C44 C43 C42 120.8(8)
C45 C44 C43 119.5(8)
C44 C45 C46 121.1(8)
C41 C46 C45 119.0(7)
C56 C51 C52 119.2(6)
C56 C51 Sb4 120.4(5)
C52 C51 Sb4 120.4(5)
C51 C52 C53 120.2(6)
C54 C53 C52 119.5(7)
C55 C54 C53 120.9(7)
C54 C55 C56 119.6(7)
C51 C56 C55 120.5(6)

loop_
_geom_bond_atom_site_label_1
_geom_bond_atom_site_label_2
_geom_bond_distance
Os1 C12 1.933(7)
Os1 C14 1.950(7)
Os1 C13 1.961(7)
Os1 C11 1.969(7)
Os1 Sb4 2.6891(5)
Os1 Os2 2.9977(4)
Os2 C24 1.923(7)
Os2 C22 1.939(7)
Os2 C23 1.955(7)
Os2 C21 1.965(7)
Os2 Os3 2.9542(4)
Os3 C32 1.908(8)
Os3 C34 1.933(7)
Os3 C31 1.955(8)
Os3 Sb4 2.6309(5)
Sb4 C41 2.128(6)
Sb4 C51 2.145(6)
O11 C11 1.128(9)
O12 C12 1.132(8)
O13 C13 1.137(9)
O14 C14 1.131(8)
O21 C21 1.123(8)
O22 C22 1.126(9)
O23 C23 1.132(8)
O24 C24 1.129(8)
O31 C31 1.134(10)
O32 C32 1.136(9)
O34 C34 1.133(9)
C41 C46 1.376(10)
C41 C42 1.411(10)
C42 C43 1.382(11)
C43 C44 1.381(13)
C44 C45 1.369(12)
C45 C46 1.419(11)
C51 C56 1.383(9)
C51 C52 1.392(9)
C52 C53 1.406(10)
C53 C54 1.377(10)
C54 C55 1.372(10)
C55 C56 1.405(9)
